data_4126833
loop_
_publ_author_name
'Kiernicki, John J.'
'Zeller, Matthias'
'Szymczak, Nathaniel K.'

_publ_section_title
;
 Hydrazine Capture and N-N Bond Cleavage at Iron Enabled by Flexible
 Appended Lewis Acids.
;
_journal_name_full 'Journal of the American Chemical Society'
_journal_paper_doi 10.1021/jacs.7b11465
_journal_year 2017
_chemical_formula_moiety 'C41 H69 B2 Cl2 Fe N7, 3(C4 H8 O)'
_chemical_formula_sum 'C53 H93 B2 Cl2 Fe N7 O3'
_chemical_formula_weight 1024.71
_space_group_crystal_system triclinic
_space_group_IT_number 2
_space_group_name_Hall '-P 1'
_space_group_name_H-M_alt 'P -1'
_symmetry_space_group_name_Hall '-P 1'
_symmetry_space_group_name_H-M 'P -1'
_atom_sites_solution_hydrogens geom
_atom_sites_solution_primary direct
_atom_sites_solution_secondary difmap
_audit_creation_method SHELXL-2017/1
_cell_angle_alpha 99.4365(13)
_cell_angle_beta 110.1175(12)
_cell_angle_gamma 100.4636(14)
_cell_formula_units_Z 2
_cell_length_a 13.3953(4)
_cell_length_b 14.2668(4)
_cell_length_c 16.5650(5)
_cell_measurement_reflns_used 9880
_cell_measurement_temperature 150(2)
_cell_measurement_theta_max 79.4517
_cell_measurement_theta_min 3.2492
_cell_volume 2833.89(15)
_computing_cell_refinement 'SAINT V8.37A (Bruker, 2016)'
_computing_data_collection 'Apex3 v2016.9-0 (Bruker, 2016)'
_computing_data_reduction 'SAINT V8.37A (Bruker, 2016)'
_computing_structure_refinement
;  
SHELXL-2017/1 (Sheldrick, 2017), 
SHELXLE Rev859 (H\"ubschle et al., 2011)
;
_computing_structure_solution 'SHELXS-97 (Sheldrick, 2008)'
_diffrn_ambient_temperature 150(2)
_diffrn_measured_fraction_theta_full 0.980
_diffrn_measured_fraction_theta_max 0.912
_diffrn_measurement_device_type 'Bruker AXS D8 Quest CMOS diffractometer'
_diffrn_measurement_method 'omega and phi scans'
_diffrn_radiation_monochromator 'laterally graded multilayer (Goebel) mirror'
_diffrn_radiation_type CuK\a
_diffrn_radiation_wavelength 1.54178
_diffrn_reflns_av_R_equivalents 0.0565
_diffrn_reflns_av_unetI/netI 0.0683
_diffrn_reflns_Laue_measured_fraction_full 0.980
_diffrn_reflns_Laue_measured_fraction_max 0.912
_diffrn_reflns_limit_h_max 16
_diffrn_reflns_limit_h_min -17
_diffrn_reflns_limit_k_max 17
_diffrn_reflns_limit_k_min -18
_diffrn_reflns_limit_l_max 20
_diffrn_reflns_limit_l_min -21
_diffrn_reflns_number 27346
_diffrn_reflns_point_group_measured_fraction_full 0.980
_diffrn_reflns_point_group_measured_fraction_max 0.912
_diffrn_reflns_theta_full 67.679
_diffrn_reflns_theta_max 80.270
_diffrn_reflns_theta_min 3.249
_diffrn_source 'I-mu-S microsource X-ray tube'
_exptl_absorpt_coefficient_mu 3.353
_exptl_absorpt_correction_T_max 0.7543
_exptl_absorpt_correction_T_min 0.4614
_exptl_absorpt_correction_type multi-scan
_exptl_absorpt_process_details
;
 SADABS 2016/2: Krause, L., Herbst-Irmer, R., Sheldrick G.M. & Stalke D.,
 J. Appl. Cryst. 48 (2015) 3-10
;
_exptl_crystal_colour yellow
_exptl_crystal_density_diffrn 1.201
_exptl_crystal_description block
_exptl_crystal_F_000 1108
_exptl_crystal_size_max 0.230
_exptl_crystal_size_mid 0.200
_exptl_crystal_size_min 0.190
_refine_diff_density_max 0.731
_refine_diff_density_min -0.412
_refine_diff_density_rms 0.060
_refine_ls_extinction_coef 0.0018(3)
_refine_ls_extinction_expression Fc^*^=kFc[1+0.001xFc^2^\l^3^/sin(2\q)]^-1/4^
_refine_ls_extinction_method 'SHELXL-2017/1 (Sheldrick 2017)'
_refine_ls_goodness_of_fit_ref 1.084
_refine_ls_hydrogen_treatment constr
_refine_ls_matrix_type full
_refine_ls_number_parameters 761
_refine_ls_number_reflns 11310
_refine_ls_number_restraints 685
_refine_ls_restrained_S_all 1.124
_refine_ls_R_factor_all 0.0552
_refine_ls_R_factor_gt 0.0496
_refine_ls_shift/su_max 0.001
_refine_ls_shift/su_mean 0.000
_refine_ls_structure_factor_coef Fsqd
_refine_ls_weighting_details 'w=1/[\s^2^(Fo^2^)+(0.0712P)^2^+0.6644P] where P=(Fo^2^+2Fc^2^)/3'
_refine_ls_weighting_scheme calc
_refine_ls_wR_factor_gt 0.1347
_refine_ls_wR_factor_ref 0.1391
_reflns_Friedel_coverage 0.000
_reflns_number_gt 9899
_reflns_number_total 11310
_reflns_threshold_expression 'I > 2\s(I)'
_cod_data_source_file 5-Cl.cif
_cod_data_source_block JK2130_0m
_cod_database_code 4126833
_shelx_shelxl_version_number 2017/1
_shelx_space_group_comment
;
The symmetry employed for this shelxl refinement is uniquely defined
by the following loop, which should always be used as a source of
symmetry information in preference to the above space-group names.
They are only intended as comments.
;
_shelx_estimated_absorpt_t_min 0.513
_shelx_estimated_absorpt_t_max 0.568

loop_
_space_group_symop_operation_xyz
'x, y, z'
'-x, -y, -z'

loop_
_atom_site_label
_atom_site_type_symbol
_atom_site_fract_x
_atom_site_fract_y
_atom_site_fract_z
_atom_site_U_iso_or_equiv
_atom_site_adp_type
_atom_site_occupancy
_atom_site_site_symmetry_order
_atom_site_calc_flag
_atom_site_refinement_flags_posn
_atom_site_refinement_flags_adp
_atom_site_refinement_flags_occupancy
_atom_site_disorder_assembly
_atom_site_disorder_group
Fe1 Fe 0.60505(2) 0.30120(2) 0.38571(2) 0.02382(11) Uani 1 1 d . . . . .
Cl2 Cl 0.78115(4) 0.40736(4) 0.45744(3) 0.03035(13) Uani 1 1 d . . . . .
Cl3 Cl 0.55468(5) 0.17156(4) 0.26542(3) 0.03870(15) Uani 1 1 d . . . . .
N1 N 0.48893(13) 0.34006(11) 0.43700(10) 0.0223(3) Uani 1 1 d . . . . .
N2 N 0.51891(13) 0.39396(11) 0.30061(10) 0.0230(3) Uani 1 1 d . . . . .
N3 N 0.51372(13) 0.42498(12) 0.22685(10) 0.0223(3) Uani 1 1 d . . . . .
N4 N 0.62145(13) 0.22797(11) 0.50044(10) 0.0236(3) Uani 1 1 d . . . . .
N5 N 0.67676(13) 0.16886(11) 0.54417(11) 0.0240(3) Uani 1 1 d . . . . .
N6 N 0.94816(14) 0.44459(13) 0.34135(11) 0.0280(4) Uani 1 1 d . . . . .
H6A H 1.015201 0.484258 0.378728 0.042 Uiso 1 1 calc R U . . .
H6B H 0.951475 0.380763 0.333701 0.042 Uiso 1 1 calc R U . . .
H6C H 0.897306 0.452888 0.364953 0.042 Uiso 1 1 calc R U . . .
N7 N 0.77057(16) 0.07478(13) 0.25817(13) 0.0338(4) Uani 1 1 d . . . . .
H7A H 0.757851 0.053694 0.199764 0.051 Uiso 1 1 calc R U . . .
H7AB H 0.832999 0.124704 0.284738 0.051 Uiso 1 1 calc R U . . .
H7AC H 0.712715 0.096524 0.263316 0.051 Uiso 1 1 calc R U . . .
B1 B 0.91279(18) 0.47338(16) 0.24468(14) 0.0241(4) Uani 1 1 d . . . . .
B2 B 0.7852(2) -0.01648(17) 0.30631(16) 0.0287(5) Uani 1 1 d . . . . .
C1 C 0.42883(15) 0.40082(13) 0.40291(12) 0.0217(4) Uani 1 1 d . . . . .
C2 C 0.35821(15) 0.43244(14) 0.43925(13) 0.0243(4) Uani 1 1 d . . . . .
H2 H 0.316311 0.475320 0.414844 0.029 Uiso 1 1 calc R U . . .
C3 C 0.34970(16) 0.40045(14) 0.51188(13) 0.0255(4) Uani 1 1 d . . . . .
H3 H 0.302001 0.421774 0.537850 0.031 Uiso 1 1 calc R U . . .
C4 C 0.41064(16) 0.33748(14) 0.54655(13) 0.0252(4) Uani 1 1 d . . . . .
H4 H 0.404927 0.314619 0.595922 0.030 Uiso 1 1 calc R U . . .
C5 C 0.48051(15) 0.30841(13) 0.50740(12) 0.0224(4) Uani 1 1 d . . . . .
C6 C 0.44611(15) 0.42886(13) 0.32690(12) 0.0220(4) Uani 1 1 d . . . . .
C7 C 0.39546(15) 0.48416(14) 0.27087(13) 0.0242(4) Uani 1 1 d . . . . .
H7 H 0.341700 0.517437 0.275798 0.029 Uiso 1 1 calc R U . . .
C8 C 0.43971(15) 0.48052(14) 0.20671(13) 0.0237(4) Uani 1 1 d . . . . .
C9 C 0.40662(17) 0.52084(16) 0.12456(13) 0.0305(4) Uani 1 1 d . . . . .
C10 C 0.33918(19) 0.4355(2) 0.04227(15) 0.0432(6) Uani 1 1 d . . . . .
H10A H 0.317537 0.461382 -0.010673 0.065 Uiso 1 1 calc R U . . .
H10B H 0.273185 0.401108 0.048873 0.065 Uiso 1 1 calc R U . . .
H10C H 0.383861 0.389512 0.036204 0.065 Uiso 1 1 calc R U . . .
C11 C 0.50539(19) 0.57966(17) 0.11198(15) 0.0345(5) Uani 1 1 d . . . . .
H11A H 0.547438 0.535117 0.096715 0.052 Uiso 1 1 calc R U . . .
H11B H 0.552545 0.629101 0.167098 0.052 Uiso 1 1 calc R U . . .
H11C H 0.479435 0.612444 0.064068 0.052 Uiso 1 1 calc R U . . .
C12 C 0.3327(2) 0.5891(2) 0.13411(19) 0.0501(7) Uani 1 1 d . . . . .
H12A H 0.311655 0.616969 0.082286 0.075 Uiso 1 1 calc R U . . .
H12B H 0.372911 0.642389 0.187882 0.075 Uiso 1 1 calc R U . . .
H12C H 0.266500 0.551539 0.138250 0.075 Uiso 1 1 calc R U . . .
C13 C 0.58713(15) 0.39638(14) 0.18461(13) 0.0245(4) Uani 1 1 d . . . . .
H13A H 0.558135 0.400783 0.122112 0.029 Uiso 1 1 calc R U . . .
H13B H 0.587328 0.327013 0.184540 0.029 Uiso 1 1 calc R U . . .
C14 C 0.70479(15) 0.46011(15) 0.23070(13) 0.0256(4) Uani 1 1 d . . . . .
H14A H 0.730584 0.463599 0.295013 0.031 Uiso 1 1 calc R U . . .
H14B H 0.706627 0.527655 0.222925 0.031 Uiso 1 1 calc R U . . .
C15 C 0.78217(16) 0.41911(15) 0.19340(14) 0.0272(4) Uani 1 1 d . . . . .
H15A H 0.759818 0.422619 0.130681 0.033 Uiso 1 1 calc R U . . .
H15B H 0.771586 0.348764 0.194017 0.033 Uiso 1 1 calc R U . . .
C16 C 0.98784(16) 0.43479(15) 0.19455(13) 0.0274(4) Uani 1 1 d . . . . .
H16 H 0.969791 0.361441 0.182600 0.033 Uiso 1 1 calc R U . . .
C17 C 1.11087(16) 0.47531(16) 0.25398(15) 0.0313(4) Uani 1 1 d . . . . .
H17A H 1.154454 0.453731 0.220295 0.038 Uiso 1 1 calc R U . . .
H17B H 1.126881 0.446141 0.305846 0.038 Uiso 1 1 calc R U . . .
C18 C 1.14905(17) 0.58809(16) 0.28754(15) 0.0345(5) Uani 1 1 d . . . . .
H18A H 1.221460 0.605862 0.337536 0.041 Uiso 1 1 calc R U . . .
H18B H 1.159525 0.616301 0.239377 0.041 Uiso 1 1 calc R U . . .
C19 C 1.07043(17) 0.63547(15) 0.31832(13) 0.0293(4) Uani 1 1 d . . . . .
H19A H 1.088856 0.706221 0.319484 0.035 Uiso 1 1 calc R U . . .
H19B H 1.084324 0.630628 0.379995 0.035 Uiso 1 1 calc R U . . .
C20 C 0.94633(16) 0.59202(14) 0.26238(12) 0.0241(4) Uani 1 1 d . . . . .
H20 H 0.904256 0.619488 0.295738 0.029 Uiso 1 1 calc R U . . .
C21 C 0.91152(18) 0.61815(16) 0.17191(13) 0.0308(4) Uani 1 1 d . . . . .
H21A H 0.830298 0.596806 0.142583 0.037 Uiso 1 1 calc R U . . .
H21B H 0.933712 0.690526 0.182039 0.037 Uiso 1 1 calc R U . . .
C22 C 0.96049(19) 0.57188(18) 0.10881(14) 0.0362(5) Uani 1 1 d . . . . .
H22A H 1.037719 0.609807 0.127546 0.043 Uiso 1 1 calc R U . . .
H22B H 0.919391 0.578071 0.048399 0.043 Uiso 1 1 calc R U . . .
C23 C 0.95828(19) 0.46281(18) 0.10474(14) 0.0349(5) Uani 1 1 d . . . . .
H23A H 1.010268 0.445628 0.077990 0.042 Uiso 1 1 calc R U . . .
H23B H 0.883698 0.422335 0.064748 0.042 Uiso 1 1 calc R U . . .
C24 C 0.55196(16) 0.24531(13) 0.53951(12) 0.0229(4) Uani 1 1 d . . . . .
C25 C 0.56180(17) 0.19683(14) 0.60773(13) 0.0253(4) Uani 1 1 d . . . . .
H25 H 0.521508 0.197424 0.645024 0.030 Uiso 1 1 calc R U . . .
C26 C 0.64252(16) 0.14784(13) 0.60951(12) 0.0243(4) Uani 1 1 d . . . . .
C27 C 0.68172(18) 0.07990(15) 0.66827(14) 0.0295(4) Uani 1 1 d . . . . .
C28 C 0.6144(2) 0.07258(19) 0.72643(17) 0.0410(5) Uani 1 1 d . . . . .
H28A H 0.536071 0.047290 0.688593 0.062 Uiso 1 1 calc R U . . .
H28B H 0.627021 0.137872 0.763728 0.062 Uiso 1 1 calc R U . . .
H28C H 0.637141 0.027887 0.764181 0.062 Uiso 1 1 calc R U . . .
C29 C 0.6595(2) -0.02359(16) 0.61154(17) 0.0412(5) Uani 1 1 d . . . . .
H29A H 0.582420 -0.045307 0.569956 0.062 Uiso 1 1 calc R U . . .
H29B H 0.674198 -0.069005 0.650020 0.062 Uiso 1 1 calc R U . . .
H29C H 0.707532 -0.022701 0.578327 0.062 Uiso 1 1 calc R U . . .
C30 C 0.8039(2) 0.11901(18) 0.73021(16) 0.0397(5) Uani 1 1 d . . . . .
H30A H 0.849400 0.119112 0.694819 0.060 Uiso 1 1 calc R U . . .
H30B H 0.823323 0.076672 0.771061 0.060 Uiso 1 1 calc R U . . .
H30C H 0.816867 0.186162 0.764194 0.060 Uiso 1 1 calc R U . . .
C31 C 0.76288(16) 0.14021(14) 0.51727(13) 0.0260(4) Uani 1 1 d . . . . .
H31A H 0.811153 0.116129 0.565030 0.031 Uiso 1 1 calc R U . . .
H31B H 0.808480 0.199222 0.510865 0.031 Uiso 1 1 calc R U . . .
C32 C 0.71932(17) 0.06131(14) 0.43108(13) 0.0273(4) Uani 1 1 d . . . . .
H32A H 0.673958 0.085783 0.382102 0.033 Uiso 1 1 calc R U . . .
H32B H 0.672058 0.002378 0.436072 0.033 Uiso 1 1 calc R U . . .
C33 C 0.81498(17) 0.03342(15) 0.41017(14) 0.0290(4) Uani 1 1 d . . . . .
H33A H 0.841762 -0.012903 0.445689 0.035 Uiso 1 1 calc R U . . .
H33B H 0.876050 0.093423 0.429466 0.035 Uiso 1 1 calc R U . . .
C34 C 0.67210(18) -0.10337(15) 0.25858(14) 0.0304(4) Uani 1 1 d . . . . .
H34 H 0.610975 -0.076370 0.265802 0.036 Uiso 1 1 calc R U . . .
C35 C 0.68456(18) -0.18508(15) 0.30820(15) 0.0317(4) Uani 1 1 d . . . . .
H35A H 0.616537 -0.239287 0.279355 0.038 Uiso 1 1 calc R U . . .
H35B H 0.691903 -0.158858 0.369697 0.038 Uiso 1 1 calc R U . . .
C36 C 0.7832(2) -0.22715(15) 0.31152(16) 0.0351(5) Uani 1 1 d . . . . .
H36A H 0.795576 -0.266341 0.356484 0.042 Uiso 1 1 calc R U . . .
H36B H 0.764486 -0.272383 0.253303 0.042 Uiso 1 1 calc R U . . .
C37 C 0.89087(19) -0.14983(16) 0.33359(15) 0.0343(5) Uani 1 1 d . . . . .
H37A H 0.942255 -0.183223 0.317171 0.041 Uiso 1 1 calc R U . . .
H37B H 0.924523 -0.121807 0.398524 0.041 Uiso 1 1 calc R U . . .
C38 C 0.87923(18) -0.06437(15) 0.28731(14) 0.0311(4) Uani 1 1 d . . . . .
H38 H 0.950823 -0.012927 0.314949 0.037 Uiso 1 1 calc R U . . .
C39 C 0.8523(2) -0.09685(17) 0.18728(16) 0.0393(5) Uani 1 1 d . . . . .
H39A H 0.858470 -0.037529 0.163739 0.047 Uiso 1 1 calc R U . . .
H39B H 0.908099 -0.129889 0.178707 0.047 Uiso 1 1 calc R U . . .
C40 C 0.7378(2) -0.16640(18) 0.13299(16) 0.0425(6) Uani 1 1 d . . . . .
H40A H 0.740152 -0.233544 0.140351 0.051 Uiso 1 1 calc R U . . .
H40B H 0.719956 -0.168212 0.069497 0.051 Uiso 1 1 calc R U . . .
C41 C 0.6449(2) -0.13843(17) 0.15812(15) 0.0374(5) Uani 1 1 d . . . . .
H41A H 0.580458 -0.196210 0.132995 0.045 Uiso 1 1 calc R U . . .
H41B H 0.623130 -0.085565 0.129538 0.045 Uiso 1 1 calc R U . . .
O1 O 0.98512(13) 0.24129(12) 0.34213(11) 0.0403(4) Uani 1 1 d D . . . .
C42 C 1.0538(2) 0.25900(18) 0.43413(17) 0.0439(6) Uani 1 1 d D . . . .
H42A H 1.008862 0.252285 0.470398 0.053 Uiso 1 1 calc R U . . .
H42B H 1.104399 0.325728 0.456095 0.053 Uiso 1 1 calc R U . . .
C43 C 1.1172(2) 0.18136(19) 0.43755(18) 0.0467(6) Uani 1 1 d D . . . .
H43A H 1.187690 0.202621 0.489810 0.056 Uiso 1 1 calc R U . . .
H43B H 1.073696 0.118309 0.439329 0.056 Uiso 1 1 calc R U . . .
C44 C 1.1364(2) 0.17232(19) 0.35267(19) 0.0488(6) Uani 1 1 d D . . . .
H44A H 1.132690 0.103334 0.327338 0.059 Uiso 1 1 calc R U . . .
H44B H 1.209265 0.214251 0.362997 0.059 Uiso 1 1 calc R U . . .
C45 C 1.0447(2) 0.2066(2) 0.29088(19) 0.0497(6) Uani 1 1 d D . . . .
H45A H 1.075712 0.260126 0.268363 0.060 Uiso 1 1 calc R U . . .
H45B H 0.995309 0.151555 0.239699 0.060 Uiso 1 1 calc R U . . .
O2 O 0.7378(16) 0.1603(14) 0.0839(11) 0.085(4) Uani 0.137(3) 1 d D U P A 1
C46 C 0.7720(17) 0.0856(18) 0.0288(19) 0.076(4) Uani 0.137(3) 1 d D U P A 1
H46A H 0.795369 0.113053 -0.014869 0.091 Uiso 0.137(3) 1 calc R U P A 1
H46B H 0.831624 0.061229 0.066677 0.091 Uiso 0.137(3) 1 calc R U P A 1
C47 C 0.6664(19) 0.0073(14) -0.0152(16) 0.059(4) Uani 0.137(3) 1 d D U P A 1
H47A H 0.668807 -0.043894 -0.062241 0.071 Uiso 0.137(3) 1 calc R U P A 1
H47B H 0.645201 -0.023680 0.027778 0.071 Uiso 0.137(3) 1 calc R U P A 1
C48 C 0.5960(19) 0.0676(16) -0.0509(13) 0.067(4) Uani 0.137(3) 1 d D U P A 1
H48A H 0.517431 0.031896 -0.073329 0.081 Uiso 0.137(3) 1 calc R U P A 1
H48B H 0.611898 0.091414 -0.099205 0.081 Uiso 0.137(3) 1 calc R U P A 1
C49 C 0.626(2) 0.150(2) 0.0289(18) 0.072(5) Uani 0.137(3) 1 d D U P A 1
H49A H 0.618052 0.212200 0.010624 0.086 Uiso 0.137(3) 1 calc R U P A 1
H49B H 0.578004 0.135730 0.061375 0.086 Uiso 0.137(3) 1 calc R U P A 1
O2B O 0.7320(4) 0.0740(3) 0.0682(3) 0.0612(11) Uani 0.643(3) 1 d D U P B 2
C46B C 0.6283(6) 0.0918(6) 0.0114(6) 0.093(2) Uani 0.643(3) 1 d D U P B 2
H46C H 0.583220 0.105731 0.046082 0.112 Uiso 0.643(3) 1 calc R U P B 2
H46D H 0.585123 0.033560 -0.038561 0.112 Uiso 0.643(3) 1 calc R U P B 2
C47B C 0.6609(7) 0.1791(6) -0.0226(5) 0.0667(18) Uani 0.643(3) 1 d D U P B 2
H47C H 0.611154 0.171888 -0.084638 0.080 Uiso 0.643(3) 1 calc R U P B 2
H47D H 0.661524 0.240979 0.014960 0.080 Uiso 0.643(3) 1 calc R U P B 2
C48B C 0.7716(4) 0.1756(4) -0.0161(4) 0.0694(14) Uani 0.643(3) 1 d D U P B 2
H48C H 0.768817 0.128781 -0.068491 0.083 Uiso 0.643(3) 1 calc R U P B 2
H48D H 0.815539 0.241429 -0.011746 0.083 Uiso 0.643(3) 1 calc R U P B 2
C49B C 0.8179(5) 0.1438(5) 0.0626(4) 0.0777(16) Uani 0.643(3) 1 d D U P B 2
H49C H 0.877936 0.113526 0.059940 0.093 Uiso 0.643(3) 1 calc R U P B 2
H49D H 0.848341 0.200299 0.115200 0.093 Uiso 0.643(3) 1 calc R U P B 2
O2C O 0.6766(13) 0.0579(9) 0.0664(8) 0.062(3) Uani 0.220(3) 1 d D U P C 3
C46C C 0.7082(18) 0.0324(14) -0.0090(11) 0.073(4) Uani 0.220(3) 1 d D U P C 3
H46E H 0.677108 -0.038150 -0.039893 0.087 Uiso 0.220(3) 1 calc R U P C 3
H46F H 0.789058 0.049328 0.009046 0.087 Uiso 0.220(3) 1 calc R U P C 3
C47C C 0.6562(19) 0.0969(14) -0.0647(10) 0.097(4) Uani 0.220(3) 1 d D U P C 3
H47E H 0.692308 0.109635 -0.106285 0.117 Uiso 0.220(3) 1 calc R U P C 3
H47F H 0.576835 0.065931 -0.099183 0.117 Uiso 0.220(3) 1 calc R U P C 3
C48C C 0.672(3) 0.1853(14) -0.0029(16) 0.076(5) Uani 0.220(3) 1 d D U P C 3
H48E H 0.627179 0.228381 -0.030092 0.091 Uiso 0.220(3) 1 calc R U P C 3
H48F H 0.750391 0.222275 0.026755 0.091 Uiso 0.220(3) 1 calc R U P C 3
C49C C 0.6304(15) 0.1390(11) 0.0579(11) 0.057(3) Uani 0.220(3) 1 d D U P C 3
H49E H 0.654639 0.185884 0.116243 0.069 Uiso 0.220(3) 1 calc R U P C 3
H49F H 0.549070 0.117116 0.032216 0.069 Uiso 0.220(3) 1 calc R U P C 3
O3 O 0.1094(12) 0.2081(11) 0.0563(11) 0.185(5) Uani 0.430(10) 1 d D U P D 1
C50 C 0.2099(16) 0.2542(11) 0.1403(13) 0.167(6) Uani 0.430(10) 1 d D U P D 1
H50A H 0.265853 0.295042 0.125268 0.200 Uiso 0.430(10) 1 calc R U P D 1
H50B H 0.189551 0.298944 0.180775 0.200 Uiso 0.430(10) 1 calc R U P D 1
C51 C 0.2610(10) 0.1869(11) 0.1886(10) 0.111(4) Uani 0.430(10) 1 d D U P D 1
H51A H 0.326885 0.177350 0.177368 0.133 Uiso 0.430(10) 1 calc R U P D 1
H51B H 0.280373 0.208711 0.253222 0.133 Uiso 0.430(10) 1 calc R U P D 1
C52 C 0.1735(15) 0.1034(11) 0.1493(12) 0.134(4) Uani 0.430(10) 1 d D U P D 1
H52A H 0.118141 0.105170 0.176234 0.161 Uiso 0.430(10) 1 calc R U P D 1
H52B H 0.198933 0.042921 0.154454 0.161 Uiso 0.430(10) 1 calc R U P D 1
C53 C 0.1263(19) 0.1094(12) 0.0516(12) 0.177(6) Uani 0.430(10) 1 d D U P D 1
H53A H 0.178868 0.100028 0.022986 0.213 Uiso 0.430(10) 1 calc R U P D 1
H53B H 0.055974 0.058808 0.017669 0.213 Uiso 0.430(10) 1 calc R U P D 1
O3B O 0.0696(8) 0.1363(9) 0.0630(9) 0.202(5) Uani 0.570(10) 1 d D U P D 2
C50B C 0.1452(11) 0.2314(11) 0.0749(15) 0.172(5) Uani 0.570(10) 1 d D U P D 2
H50C H 0.127777 0.286236 0.107987 0.206 Uiso 0.570(10) 1 calc R U P D 2
H50D H 0.141305 0.243839 0.017003 0.206 Uiso 0.570(10) 1 calc R U P D 2
C51B C 0.2596(7) 0.2191(7) 0.1287(8) 0.103(3) Uani 0.570(10) 1 d D U P D 2
H51C H 0.308607 0.227243 0.095793 0.123 Uiso 0.570(10) 1 calc R U P D 2
H51D H 0.294276 0.267974 0.186665 0.123 Uiso 0.570(10) 1 calc R U P D 2
C52B C 0.2402(10) 0.1255(9) 0.1402(12) 0.151(4) Uani 0.570(10) 1 d D U P D 2
H52C H 0.278491 0.128306 0.203736 0.182 Uiso 0.570(10) 1 calc R U P D 2
H52D H 0.273184 0.085971 0.106551 0.182 Uiso 0.570(10) 1 calc R U P D 2
C53B C 0.1245(9) 0.0745(8) 0.1126(9) 0.110(3) Uani 0.570(10) 1 d D U P D 2
H53C H 0.107171 0.007416 0.075082 0.132 Uiso 0.570(10) 1 calc R U P D 2
H53D H 0.104532 0.070279 0.164364 0.132 Uiso 0.570(10) 1 calc R U P D 2

loop_
_atom_site_aniso_label
_atom_site_aniso_U_11
_atom_site_aniso_U_22
_atom_site_aniso_U_33
_atom_site_aniso_U_23
_atom_site_aniso_U_13
_atom_site_aniso_U_12
Fe1 0.02174(17) 0.02703(17) 0.02367(18) 0.00713(12) 0.00683(13) 0.01157(12)
Cl2 0.0210(2) 0.0409(3) 0.0277(3) 0.01310(19) 0.00473(19) 0.00938(19)
Cl3 0.0511(3) 0.0319(3) 0.0290(3) 0.0049(2) 0.0074(2) 0.0193(2)
N1 0.0202(7) 0.0240(7) 0.0217(8) 0.0065(6) 0.0051(6) 0.0086(6)
N2 0.0185(7) 0.0277(8) 0.0222(8) 0.0088(6) 0.0048(6) 0.0086(6)
N3 0.0166(7) 0.0286(8) 0.0211(8) 0.0079(6) 0.0044(6) 0.0082(6)
N4 0.0256(8) 0.0227(7) 0.0225(8) 0.0079(6) 0.0063(7) 0.0102(6)
N5 0.0241(8) 0.0232(7) 0.0241(8) 0.0062(6) 0.0059(7) 0.0106(6)
N6 0.0226(8) 0.0324(8) 0.0293(9) 0.0111(7) 0.0072(7) 0.0104(7)
N7 0.0346(10) 0.0309(9) 0.0347(10) 0.0074(7) 0.0104(8) 0.0119(8)
B1 0.0206(10) 0.0306(10) 0.0212(10) 0.0065(8) 0.0061(8) 0.0109(8)
B2 0.0284(11) 0.0279(10) 0.0299(12) 0.0063(9) 0.0092(10) 0.0116(9)
C1 0.0178(8) 0.0231(8) 0.0206(9) 0.0053(7) 0.0028(7) 0.0062(7)
C2 0.0183(9) 0.0262(9) 0.0261(10) 0.0067(7) 0.0043(7) 0.0085(7)
C3 0.0216(9) 0.0287(9) 0.0262(10) 0.0047(7) 0.0090(8) 0.0087(8)
C4 0.0255(10) 0.0251(9) 0.0229(9) 0.0042(7) 0.0073(8) 0.0067(8)
C5 0.0208(9) 0.0226(8) 0.0203(9) 0.0042(7) 0.0042(7) 0.0056(7)
C6 0.0165(8) 0.0253(8) 0.0205(9) 0.0043(7) 0.0027(7) 0.0067(7)
C7 0.0173(8) 0.0298(9) 0.0250(10) 0.0094(7) 0.0043(7) 0.0102(7)
C8 0.0157(8) 0.0294(9) 0.0227(9) 0.0080(7) 0.0010(7) 0.0091(7)
C9 0.0260(10) 0.0439(11) 0.0232(10) 0.0154(9) 0.0054(8) 0.0142(9)
C10 0.0260(11) 0.0643(15) 0.0250(11) 0.0127(10) -0.0040(9) 0.0030(11)
C11 0.0349(11) 0.0378(11) 0.0302(11) 0.0139(9) 0.0099(9) 0.0082(9)
C12 0.0537(16) 0.0749(18) 0.0477(15) 0.0407(14) 0.0248(13) 0.0449(15)
C13 0.0188(9) 0.0310(9) 0.0241(10) 0.0068(7) 0.0076(8) 0.0087(7)
C14 0.0184(9) 0.0313(9) 0.0245(10) 0.0047(7) 0.0055(8) 0.0076(7)
C15 0.0198(9) 0.0318(10) 0.0269(10) 0.0031(8) 0.0071(8) 0.0067(8)
C16 0.0192(9) 0.0309(9) 0.0282(10) 0.0016(8) 0.0068(8) 0.0071(8)
C17 0.0178(9) 0.0389(11) 0.0356(11) 0.0070(9) 0.0076(8) 0.0111(8)
C18 0.0177(9) 0.0402(11) 0.0356(12) 0.0050(9) 0.0029(8) 0.0020(8)
C19 0.0247(10) 0.0298(9) 0.0235(10) 0.0034(8) 0.0006(8) 0.0032(8)
C20 0.0214(9) 0.0299(9) 0.0187(9) 0.0049(7) 0.0037(7) 0.0100(7)
C21 0.0296(10) 0.0377(10) 0.0232(10) 0.0093(8) 0.0048(8) 0.0128(9)
C22 0.0329(11) 0.0525(13) 0.0248(11) 0.0140(9) 0.0098(9) 0.0134(10)
C23 0.0279(11) 0.0490(12) 0.0265(11) 0.0011(9) 0.0111(9) 0.0129(9)
C24 0.0227(9) 0.0222(8) 0.0217(9) 0.0052(7) 0.0053(7) 0.0072(7)
C25 0.0263(10) 0.0259(9) 0.0234(9) 0.0072(7) 0.0073(8) 0.0091(8)
C26 0.0247(9) 0.0229(8) 0.0214(9) 0.0059(7) 0.0037(8) 0.0066(7)
C27 0.0286(10) 0.0290(9) 0.0299(11) 0.0111(8) 0.0059(8) 0.0121(8)
C28 0.0452(13) 0.0478(13) 0.0422(13) 0.0282(11) 0.0191(11) 0.0210(11)
C29 0.0506(14) 0.0279(10) 0.0431(13) 0.0132(9) 0.0104(11) 0.0164(10)
C30 0.0330(12) 0.0454(12) 0.0341(12) 0.0181(10) 0.0022(10) 0.0077(10)
C31 0.0237(9) 0.0265(9) 0.0279(10) 0.0064(8) 0.0077(8) 0.0113(8)
C32 0.0258(10) 0.0278(9) 0.0257(10) 0.0042(8) 0.0058(8) 0.0110(8)
C33 0.0254(10) 0.0282(9) 0.0301(11) 0.0026(8) 0.0070(8) 0.0105(8)
C34 0.0268(10) 0.0319(10) 0.0303(11) 0.0052(8) 0.0076(8) 0.0110(8)
C35 0.0302(11) 0.0296(10) 0.0314(11) 0.0030(8) 0.0091(9) 0.0081(8)
C36 0.0409(12) 0.0286(10) 0.0379(12) 0.0072(9) 0.0151(10) 0.0149(9)
C37 0.0321(11) 0.0349(10) 0.0346(12) 0.0037(9) 0.0094(9) 0.0166(9)
C38 0.0274(10) 0.0304(10) 0.0322(11) 0.0018(8) 0.0100(9) 0.0077(8)
C39 0.0427(13) 0.0381(11) 0.0416(13) 0.0062(10) 0.0214(11) 0.0140(10)
C40 0.0536(15) 0.0420(12) 0.0283(12) 0.0019(9) 0.0139(11) 0.0134(11)
C41 0.0358(12) 0.0355(11) 0.0312(12) 0.0047(9) 0.0031(9) 0.0079(9)
O1 0.0327(8) 0.0354(8) 0.0456(10) 0.0118(7) 0.0042(7) 0.0119(7)
C42 0.0394(13) 0.0362(11) 0.0428(14) 0.0058(10) 0.0042(11) 0.0049(10)
C43 0.0348(13) 0.0426(13) 0.0482(15) 0.0157(11) -0.0031(11) 0.0091(10)
C44 0.0350(13) 0.0417(13) 0.0595(17) 0.0087(12) 0.0055(12) 0.0142(11)
C45 0.0523(16) 0.0546(15) 0.0506(15) 0.0239(12) 0.0184(13) 0.0265(13)
O2 0.081(6) 0.090(6) 0.067(6) 0.010(6) 0.014(5) 0.019(6)
C46 0.071(7) 0.069(7) 0.072(7) 0.016(6) 0.005(6) 0.026(6)
C47 0.071(8) 0.064(7) 0.050(7) 0.020(6) 0.029(6) 0.016(7)
C48 0.078(7) 0.078(7) 0.051(6) 0.027(6) 0.026(6) 0.020(6)
C49 0.076(7) 0.078(7) 0.059(7) 0.010(7) 0.023(7) 0.027(7)
O2B 0.081(3) 0.059(2) 0.0471(19) 0.0290(16) 0.023(2) 0.014(2)
C46B 0.072(3) 0.105(4) 0.090(4) 0.033(4) 0.017(3) 0.009(4)
C47B 0.074(4) 0.077(4) 0.054(4) 0.030(3) 0.019(3) 0.032(3)
C48B 0.059(3) 0.080(3) 0.059(3) 0.026(2) 0.012(2) 0.009(2)
C49B 0.060(3) 0.093(4) 0.062(3) 0.014(3) 0.009(3) 0.011(3)
O2C 0.093(6) 0.054(5) 0.045(4) 0.025(4) 0.024(5) 0.029(5)
C46C 0.087(7) 0.071(6) 0.057(6) 0.020(5) 0.014(6) 0.032(6)
C47C 0.095(7) 0.102(7) 0.072(6) 0.020(6) 0.012(6) 0.013(6)
C48C 0.086(7) 0.070(7) 0.061(7) 0.023(6) 0.013(7) 0.018(6)
C49C 0.077(6) 0.054(5) 0.051(6) 0.035(4) 0.024(5) 0.023(5)
O3 0.151(8) 0.131(8) 0.196(8) 0.046(7) 0.024(7) -0.063(7)
C50 0.133(9) 0.113(8) 0.175(9) 0.022(8) 0.009(8) -0.044(7)
C51 0.085(6) 0.105(8) 0.136(8) 0.030(7) 0.041(6) 0.013(6)
C52 0.089(8) 0.117(7) 0.179(8) 0.044(7) 0.044(7) -0.009(7)
C53 0.137(9) 0.141(8) 0.205(9) 0.022(8) 0.041(8) -0.012(8)
O3B 0.129(7) 0.155(7) 0.252(8) 0.046(6) 0.022(6) -0.024(6)
C50B 0.132(8) 0.113(7) 0.204(9) 0.056(7) 0.021(7) -0.057(6)
C51B 0.079(5) 0.080(5) 0.122(6) 0.042(4) 0.011(4) -0.003(4)
C52B 0.110(7) 0.105(6) 0.194(8) 0.065(6) 0.000(7) 0.009(6)
C53B 0.091(6) 0.098(6) 0.153(8) 0.056(6) 0.063(6) 0.001(5)

loop_
_atom_type_symbol
_atom_type_description
_atom_type_scat_dispersion_real
_atom_type_scat_dispersion_imag
_atom_type_scat_source
C C 0.0181 0.0091 'International Tables Vol C Tables 4.2.6.8 and 6.1.1.4'
H H 0.0000 0.0000 'International Tables Vol C Tables 4.2.6.8 and 6.1.1.4'
B B 0.0090 0.0039 'International Tables Vol C Tables 4.2.6.8 and 6.1.1.4'
N N 0.0311 0.0180 'International Tables Vol C Tables 4.2.6.8 and 6.1.1.4'
Cl Cl 0.3639 0.7018 'International Tables Vol C Tables 4.2.6.8 and 6.1.1.4'
Fe Fe -1.1336 3.1974 'International Tables Vol C Tables 4.2.6.8 and 6.1.1.4'
O O 0.0492 0.0322 'International Tables Vol C Tables 4.2.6.8 and 6.1.1.4'

loop_
_geom_angle_atom_site_label_1
_geom_angle_atom_site_label_2
_geom_angle_atom_site_label_3
_geom_angle
N1 Fe1 N2 73.72(6)
N1 Fe1 N4 74.41(6)
N2 Fe1 N4 148.12(6)
N1 Fe1 Cl3 121.59(5)
N2 Fe1 Cl3 92.20(4)
N4 Fe1 Cl3 103.61(4)
N1 Fe1 Cl2 113.79(4)
N2 Fe1 Cl2 100.19(4)
N4 Fe1 Cl2 93.43(4)
Cl3 Fe1 Cl2 124.52(2)
C1 N1 C5 120.14(16)
C1 N1 Fe1 120.21(13)
C5 N1 Fe1 119.53(13)
C6 N2 N3 105.78(15)
C6 N2 Fe1 114.00(12)
N3 N2 Fe1 140.18(12)
N2 N3 C8 111.47(15)
N2 N3 C13 116.64(15)
C8 N3 C13 131.88(16)
C24 N4 N5 105.25(15)
C24 N4 Fe1 112.62(12)
N5 N4 Fe1 142.10(13)
N4 N5 C26 111.86(16)
N4 N5 C31 117.49(15)
C26 N5 C31 130.63(17)
B1 N6 H6A 109.5
B1 N6 H6B 109.5
H6A N6 H6B 109.5
B1 N6 H6C 109.5
H6A N6 H6C 109.5
H6B N6 H6C 109.5
B2 N7 H7A 109.5
B2 N7 H7AB 109.5
H7A N7 H7AB 109.5
B2 N7 H7AC 109.5
H7A N7 H7AC 109.5
H7AB N7 H7AC 109.5
C20 B1 C16 105.55(16)
C20 B1 C15 116.19(17)
C16 B1 C15 113.41(16)
C20 B1 N6 108.43(15)
C16 B1 N6 108.18(16)
C15 B1 N6 104.81(15)
C34 B2 C33 114.96(18)
C34 B2 C38 105.12(16)
C33 B2 C38 114.73(18)
C34 B2 N7 108.26(17)
C33 B2 N7 103.88(16)
C38 B2 N7 109.76(17)
N1 C1 C2 121.15(17)
N1 C1 C6 114.16(16)
C2 C1 C6 124.69(17)
C1 C2 C3 118.89(18)
C1 C2 H2 120.6
C3 C2 H2 120.6
C4 C3 C2 120.05(18)
C4 C3 H3 120.0
C2 C3 H3 120.0
C3 C4 C5 118.48(18)
C3 C4 H4 120.8
C5 C4 H4 120.8
N1 C5 C4 121.28(17)
N1 C5 C24 114.83(17)
C4 C5 C24 123.86(17)
N2 C6 C7 110.78(17)
N2 C6 C1 117.73(16)
C7 C6 C1 131.41(17)
C8 C7 C6 105.72(17)
C8 C7 H7 127.1
C6 C7 H7 127.1
N3 C8 C7 106.24(17)
N3 C8 C9 125.61(18)
C7 C8 C9 127.91(18)
C8 C9 C11 112.84(17)
C8 C9 C12 108.17(17)
C11 C9 C12 108.3(2)
C8 C9 C10 109.39(18)
C11 C9 C10 109.91(18)
C12 C9 C10 108.1(2)
C9 C10 H10A 109.5
C9 C10 H10B 109.5
H10A C10 H10B 109.5
C9 C10 H10C 109.5
H10A C10 H10C 109.5
H10B C10 H10C 109.5
C9 C11 H11A 109.5
C9 C11 H11B 109.5
H11A C11 H11B 109.5
C9 C11 H11C 109.5
H11A C11 H11C 109.5
H11B C11 H11C 109.5
C9 C12 H12A 109.5
C9 C12 H12B 109.5
H12A C12 H12B 109.5
C9 C12 H12C 109.5
H12A C12 H12C 109.5
H12B C12 H12C 109.5
N3 C13 C14 113.10(15)
N3 C13 H13A 109.0
C14 C13 H13A 109.0
N3 C13 H13B 109.0
C14 C13 H13B 109.0
H13A C13 H13B 107.8
C13 C14 C15 111.52(16)
C13 C14 H14A 109.3
C15 C14 H14A 109.3
C13 C14 H14B 109.3
C15 C14 H14B 109.3
H14A C14 H14B 108.0
C14 C15 B1 116.33(16)
C14 C15 H15A 108.2
B1 C15 H15A 108.2
C14 C15 H15B 108.2
B1 C15 H15B 108.2
H15A C15 H15B 107.4
C17 C16 C23 112.55(17)
C17 C16 B1 110.60(16)
C23 C16 B1 109.30(17)
C17 C16 H16 108.1
C23 C16 H16 108.1
B1 C16 H16 108.1
C16 C17 C18 114.53(18)
C16 C17 H17A 108.6
C18 C17 H17A 108.6
C16 C17 H17B 108.6
C18 C17 H17B 108.6
H17A C17 H17B 107.6
C19 C18 C17 114.92(17)
C19 C18 H18A 108.5
C17 C18 H18A 108.5
C19 C18 H18B 108.5
C17 C18 H18B 108.5
H18A C18 H18B 107.5
C18 C19 C20 116.53(16)
C18 C19 H19A 108.2
C20 C19 H19A 108.2
C18 C19 H19B 108.2
C20 C19 H19B 108.2
H19A C19 H19B 107.3
C21 C20 C19 112.04(17)
C21 C20 B1 108.04(16)
C19 C20 B1 111.30(16)
C21 C20 H20 108.5
C19 C20 H20 108.5
B1 C20 H20 108.5
C22 C21 C20 114.65(17)
C22 C21 H21A 108.6
C20 C21 H21A 108.6
C22 C21 H21B 108.6
C20 C21 H21B 108.6
H21A C21 H21B 107.6
C21 C22 C23 114.74(18)
C21 C22 H22A 108.6
C23 C22 H22A 108.6
C21 C22 H22B 108.6
C23 C22 H22B 108.6
H22A C22 H22B 107.6
C22 C23 C16 115.40(17)
C22 C23 H23A 108.4
C16 C23 H23A 108.4
C22 C23 H23B 108.4
C16 C23 H23B 108.4
H23A C23 H23B 107.5
N4 C24 C25 111.11(17)
N4 C24 C5 118.54(17)
C25 C24 C5 130.35(18)
C26 C25 C24 105.65(17)
C26 C25 H25 127.2
C24 C25 H25 127.2
N5 C26 C25 106.13(17)
N5 C26 C27 126.30(18)
C25 C26 C27 127.50(18)
C26 C27 C29 110.23(17)
C26 C27 C28 107.89(17)
C29 C27 C28 107.50(19)
C26 C27 C30 112.46(17)
C29 C27 C30 110.84(19)
C28 C27 C30 107.72(19)
C27 C28 H28A 109.5
C27 C28 H28B 109.5
H28A C28 H28B 109.5
C27 C28 H28C 109.5
H28A C28 H28C 109.5
H28B C28 H28C 109.5
C27 C29 H29A 109.5
C27 C29 H29B 109.5
H29A C29 H29B 109.5
C27 C29 H29C 109.5
H29A C29 H29C 109.5
H29B C29 H29C 109.5
C27 C30 H30A 109.5
C27 C30 H30B 109.5
H30A C30 H30B 109.5
C27 C30 H30C 109.5
H30A C30 H30C 109.5
H30B C30 H30C 109.5
N5 C31 C32 114.18(16)
N5 C31 H31A 108.7
C32 C31 H31A 108.7
N5 C31 H31B 108.7
C32 C31 H31B 108.7
H31A C31 H31B 107.6
C31 C32 C33 110.47(16)
C31 C32 H32A 109.6
C33 C32 H32A 109.6
C31 C32 H32B 109.6
C33 C32 H32B 109.6
H32A C32 H32B 108.1
C32 C33 B2 115.14(17)
C32 C33 H33A 108.5
B2 C33 H33A 108.5
C32 C33 H33B 108.5
B2 C33 H33B 108.5
H33A C33 H33B 107.5
C35 C34 C41 113.84(18)
C35 C34 B2 107.52(17)
C41 C34 B2 110.97(18)
C35 C34 H34 108.1
C41 C34 H34 108.1
B2 C34 H34 108.1
C34 C35 C36 114.53(18)
C34 C35 H35A 108.6
C36 C35 H35A 108.6
C34 C35 H35B 108.6
C36 C35 H35B 108.6
H35A C35 H35B 107.6
C37 C36 C35 114.79(17)
C37 C36 H36A 108.6
C35 C36 H36A 108.6
C37 C36 H36B 108.6
C35 C36 H36B 108.6
H36A C36 H36B 107.5
C36 C37 C38 115.37(19)
C36 C37 H37A 108.4
C38 C37 H37A 108.4
C36 C37 H37B 108.4
C38 C37 H37B 108.4
H37A C37 H37B 107.5
C39 C38 C37 112.68(18)
C39 C38 B2 111.34(19)
C37 C38 B2 108.33(17)
C39 C38 H38 108.1
C37 C38 H38 108.1
B2 C38 H38 108.1
C40 C39 C38 114.69(19)
C40 C39 H39A 108.6
C38 C39 H39A 108.6
C40 C39 H39B 108.6
C38 C39 H39B 108.6
H39A C39 H39B 107.6
C39 C40 C41 114.74(18)
C39 C40 H40A 108.6
C41 C40 H40A 108.6
C39 C40 H40B 108.6
C41 C40 H40B 108.6
H40A C40 H40B 107.6
C40 C41 C34 116.00(19)
C40 C41 H41A 108.3
C34 C41 H41A 108.3
C40 C41 H41B 108.3
C34 C41 H41B 108.3
H41A C41 H41B 107.4
C42 O1 C45 107.72(19)
O1 C42 C43 104.6(2)
O1 C42 H42A 110.8
C43 C42 H42A 110.8
O1 C42 H42B 110.8
C43 C42 H42B 110.8
H42A C42 H42B 108.9
C44 C43 C42 102.8(2)
C44 C43 H43A 111.2
C42 C43 H43A 111.2
C44 C43 H43B 111.2
C42 C43 H43B 111.2
H43A C43 H43B 109.1
C43 C44 C45 105.1(2)
C43 C44 H44A 110.7
C45 C44 H44A 110.7
C43 C44 H44B 110.7
C45 C44 H44B 110.7
H44A C44 H44B 108.8
O1 C45 C44 106.6(2)
O1 C45 H45A 110.4
C44 C45 H45A 110.4
O1 C45 H45B 110.4
C44 C45 H45B 110.4
H45A C45 H45B 108.6
C49 O2 C46 102.9(12)
C47 C46 O2 100.3(14)
C47 C46 H46A 111.7
O2 C46 H46A 111.7
C47 C46 H46B 111.7
O2 C46 H46B 111.7
H46A C46 H46B 109.5
C48 C47 C46 98.1(14)
C48 C47 H47A 112.1
C46 C47 H47A 112.1
C48 C47 H47B 112.1
C46 C47 H47B 112.1
H47A C47 H47B 109.8
C47 C48 C49 101.5(14)
C47 C48 H48A 111.5
C49 C48 H48A 111.5
C47 C48 H48B 111.5
C49 C48 H48B 111.5
H48A C48 H48B 109.3
O2 C49 C48 107.2(13)
O2 C49 H49A 110.3
C48 C49 H49A 110.3
O2 C49 H49B 110.3
C48 C49 H49B 110.3
H49A C49 H49B 108.5
C49B O2B C46B 105.9(4)
O2B C46B C47B 106.3(6)
O2B C46B H46C 110.5
C47B C46B H46C 110.5
O2B C46B H46D 110.5
C47B C46B H46D 110.5
H46C C46B H46D 108.7
C48B C47B C46B 101.5(6)
C48B C47B H47C 111.5
C46B C47B H47C 111.5
C48B C47B H47D 111.5
C46B C47B H47D 111.5
H47C C47B H47D 109.3
C49B C48B C47B 105.0(5)
C49B C48B H48C 110.7
C47B C48B H48C 110.7
C49B C48B H48D 110.7
C47B C48B H48D 110.7
H48C C48B H48D 108.8
O2B C49B C48B 107.1(5)
O2B C49B H49C 110.3
C48B C49B H49C 110.3
O2B C49B H49D 110.3
C48B C49B H49D 110.3
H49C C49B H49D 108.6
C49C O2C C46C 108.4(10)
O2C C46C C47C 99.8(11)
O2C C46C H46E 111.8
C47C C46C H46E 111.8
O2C C46C H46F 111.8
C47C C46C H46F 111.8
H46E C46C H46F 109.5
C48C C47C C46C 104.7(14)
C48C C47C H47E 110.8
C46C C47C H47E 110.8
C48C C47C H47F 110.8
C46C C47C H47F 110.8
H47E C47C H47F 108.9
C47C C48C C49C 97.0(14)
C47C C48C H48E 112.4
C49C C48C H48E 112.4
C47C C48C H48F 112.4
C49C C48C H48F 112.4
H48E C48C H48F 109.9
O2C C49C C48C 104.8(12)
O2C C49C H49E 110.8
C48C C49C H49E 110.8
O2C C49C H49F 110.8
C48C C49C H49F 110.8
H49E C49C H49F 108.9
C53 O3 C50 94.1(11)
C51 C50 O3 116.7(12)
C51 C50 H50A 108.1
O3 C50 H50A 108.1
C51 C50 H50B 108.1
O3 C50 H50B 108.1
H50A C50 H50B 107.3
C52 C51 C50 98.3(10)
C52 C51 H51A 112.1
C50 C51 H51A 112.1
C52 C51 H51B 112.1
C50 C51 H51B 112.1
H51A C51 H51B 109.8
C51 C52 C53 102.8(12)
C51 C52 H52A 111.2
C53 C52 H52A 111.2
C51 C52 H52B 111.2
C53 C52 H52B 111.2
H52A C52 H52B 109.1
O3 C53 C52 104.5(13)
O3 C53 H53A 110.9
C52 C53 H53A 110.9
O3 C53 H53B 110.9
C52 C53 H53B 110.9
H53A C53 H53B 108.9
C53B O3B C50B 112.2(9)
O3B C50B C51B 103.6(9)
O3B C50B H50C 111.0
C51B C50B H50C 111.0
O3B C50B H50D 111.0
C51B C50B H50D 111.0
H50C C50B H50D 109.0
C52B C51B C50B 105.0(8)
C52B C51B H51C 110.7
C50B C51B H51C 110.7
C52B C51B H51D 110.7
C50B C51B H51D 110.7
H51C C51B H51D 108.8
C51B C52B C53B 115.5(9)
C51B C52B H52C 108.4
C53B C52B H52C 108.4
C51B C52B H52D 108.4
C53B C52B H52D 108.4
H52C C52B H52D 107.5
O3B C53B C52B 102.1(7)
O3B C53B H53C 111.3
C52B C53B H53C 111.3
O3B C53B H53D 111.3
C52B C53B H53D 111.3
H53C C53B H53D 109.2

loop_
_geom_bond_atom_site_label_1
_geom_bond_atom_site_label_2
_geom_bond_distance
Fe1 N1 2.1253(16)
Fe1 N2 2.2623(16)
Fe1 N4 2.2801(16)
Fe1 Cl3 2.2934(6)
Fe1 Cl2 2.3354(5)
N1 C1 1.349(2)
N1 C5 1.350(2)
N2 C6 1.336(2)
N2 N3 1.350(2)
N3 C8 1.366(2)
N3 C13 1.466(2)
N4 C24 1.339(3)
N4 N5 1.358(2)
N5 C26 1.367(3)
N5 C31 1.470(3)
N6 B1 1.650(3)
N6 H6A 0.9100
N6 H6B 0.9100
N6 H6C 0.9100
N7 B2 1.642(3)
N7 H7A 0.9100
N7 H7AB 0.9100
N7 H7AC 0.9100
B1 C20 1.620(3)
B1 C16 1.621(3)
B1 C15 1.629(3)
B2 C34 1.622(3)
B2 C33 1.628(3)
B2 C38 1.633(3)
C1 C2 1.385(3)
C1 C6 1.460(3)
C2 C3 1.387(3)
C2 H2 0.9500
C3 C4 1.384(3)
C3 H3 0.9500
C4 C5 1.392(3)
C4 H4 0.9500
C5 C24 1.459(3)
C6 C7 1.395(3)
C7 C8 1.382(3)
C7 H7 0.9500
C8 C9 1.521(3)
C9 C11 1.530(3)
C9 C12 1.537(3)
C9 C10 1.538(3)
C10 H10A 0.9800
C10 H10B 0.9800
C10 H10C 0.9800
C11 H11A 0.9800
C11 H11B 0.9800
C11 H11C 0.9800
C12 H12A 0.9800
C12 H12B 0.9800
C12 H12C 0.9800
C13 C14 1.522(3)
C13 H13A 0.9900
C13 H13B 0.9900
C14 C15 1.530(3)
C14 H14A 0.9900
C14 H14B 0.9900
C15 H15A 0.9900
C15 H15B 0.9900
C16 C17 1.540(3)
C16 C23 1.542(3)
C16 H16 1.0000
C17 C18 1.540(3)
C17 H17A 0.9900
C17 H17B 0.9900
C18 C19 1.530(3)
C18 H18A 0.9900
C18 H18B 0.9900
C19 C20 1.544(3)
C19 H19A 0.9900
C19 H19B 0.9900
C20 C21 1.539(3)
C20 H20 1.0000
C21 C22 1.537(3)
C21 H21A 0.9900
C21 H21B 0.9900
C22 C23 1.541(3)
C22 H22A 0.9900
C22 H22B 0.9900
C23 H23A 0.9900
C23 H23B 0.9900
C24 C25 1.400(3)
C25 C26 1.385(3)
C25 H25 0.9500
C26 C27 1.518(3)
C27 C29 1.531(3)
C27 C28 1.532(3)
C27 C30 1.539(3)
C28 H28A 0.9800
C28 H28B 0.9800
C28 H28C 0.9800
C29 H29A 0.9800
C29 H29B 0.9800
C29 H29C 0.9800
C30 H30A 0.9800
C30 H30B 0.9800
C30 H30C 0.9800
C31 C32 1.519(3)
C31 H31A 0.9900
C31 H31B 0.9900
C32 C33 1.538(3)
C32 H32A 0.9900
C32 H32B 0.9900
C33 H33A 0.9900
C33 H33B 0.9900
C34 C35 1.534(3)
C34 C41 1.548(3)
C34 H34 1.0000
C35 C36 1.536(3)
C35 H35A 0.9900
C35 H35B 0.9900
C36 C37 1.535(3)
C36 H36A 0.9900
C36 H36B 0.9900
C37 C38 1.547(3)
C37 H37A 0.9900
C37 H37B 0.9900
C38 C39 1.538(3)
C38 H38 1.0000
C39 C40 1.534(4)
C39 H39A 0.9900
C39 H39B 0.9900
C40 C41 1.537(4)
C40 H40A 0.9900
C40 H40B 0.9900
C41 H41A 0.9900
C41 H41B 0.9900
O1 C42 1.435(3)
O1 C45 1.440(3)
C42 C43 1.510(4)
C42 H42A 0.9900
C42 H42B 0.9900
C43 C44 1.503(4)
C43 H43A 0.9900
C43 H43B 0.9900
C44 C45 1.521(4)
C44 H44A 0.9900
C44 H44B 0.9900
C45 H45A 0.9900
C45 H45B 0.9900
O2 C49 1.422(15)
O2 C46 1.524(15)
C46 C47 1.493(16)
C46 H46A 0.9900
C46 H46B 0.9900
C47 C48 1.434(16)
C47 H47A 0.9900
C47 H47B 0.9900
C48 C49 1.502(15)
C48 H48A 0.9900
C48 H48B 0.9900
C49 H49A 0.9900
C49 H49B 0.9900
O2B C49B 1.418(7)
O2B C46B 1.479(8)
C46B C47B 1.503(9)
C46B H46C 0.9900
C46B H46D 0.9900
C47B C48B 1.461(10)
C47B H47C 0.9900
C47B H47D 0.9900
C48B C49B 1.425(7)
C48B H48C 0.9900
C48B H48D 0.9900
C49B H49C 0.9900
C49B H49D 0.9900
O2C C49C 1.413(13)
O2C C46C 1.464(14)
C46C C47C 1.501(14)
C46C H46E 0.9900
C46C H46F 0.9900
C47C C48C 1.419(16)
C47C H47E 0.9900
C47C H47F 0.9900
C48C C49C 1.494(16)
C48C H48E 0.9900
C48C H48F 0.9900
C49C H49E 0.9900
C49C H49F 0.9900
O3 C53 1.460(14)
O3 C50 1.507(13)
C50 C51 1.465(14)
C50 H50A 0.9900
C50 H50B 0.9900
C51 C52 1.389(13)
C51 H51A 0.9900
C51 H51B 0.9900
C52 C53 1.545(15)
C52 H52A 0.9900
C52 H52B 0.9900
C53 H53A 0.9900
C53 H53B 0.9900
O3B C53B 1.431(12)
O3B C50B 1.477(11)
C50B C51B 1.544(13)
C50B H50C 0.9900
C50B H50D 0.9900
C51B C52B 1.371(11)
C51B H51C 0.9900
C51B H51D 0.9900
C52B C53B 1.461(11)
C52B H52C 0.9900
C52B H52D 0.9900
C53B H53C 0.9900
C53B H53D 0.9900

loop_
_geom_torsion_atom_site_label_1
_geom_torsion_atom_site_label_2
_geom_torsion_atom_site_label_3
_geom_torsion_atom_site_label_4
_geom_torsion
C6 N2 N3 C8 1.0(2)
Fe1 N2 N3 C8 178.25(14)
C6 N2 N3 C13 179.74(15)
Fe1 N2 N3 C13 -3.0(3)
C24 N4 N5 C26 0.6(2)
Fe1 N4 N5 C26 -177.34(15)
C24 N4 N5 C31 -177.83(15)
Fe1 N4 N5 C31 4.2(3)
C5 N1 C1 C2 0.4(3)
Fe1 N1 C1 C2 -175.54(13)
C5 N1 C1 C6 -179.88(16)
Fe1 N1 C1 C6 4.2(2)
N1 C1 C2 C3 -0.1(3)
C6 C1 C2 C3 -179.78(17)
C1 C2 C3 C4 -0.4(3)
C2 C3 C4 C5 0.6(3)
C1 N1 C5 C4 -0.2(3)
Fe1 N1 C5 C4 175.77(13)
C1 N1 C5 C24 -178.37(16)
Fe1 N1 C5 C24 -2.4(2)
C3 C4 C5 N1 -0.3(3)
C3 C4 C5 C24 177.69(17)
N3 N2 C6 C7 -1.2(2)
Fe1 N2 C6 C7 -179.28(12)
N3 N2 C6 C1 176.01(15)
Fe1 N2 C6 C1 -2.1(2)
N1 C1 C6 N2 -1.1(2)
C2 C1 C6 N2 178.57(17)
N1 C1 C6 C7 175.37(18)
C2 C1 C6 C7 -4.9(3)
N2 C6 C7 C8 1.0(2)
C1 C6 C7 C8 -175.72(19)
N2 N3 C8 C7 -0.4(2)
C13 N3 C8 C7 -178.91(18)
N2 N3 C8 C9 -175.11(17)
C13 N3 C8 C9 6.4(3)
C6 C7 C8 N3 -0.3(2)
C6 C7 C8 C9 174.23(19)
N3 C8 C9 C11 -53.3(3)
C7 C8 C9 C11 133.1(2)
N3 C8 C9 C12 -173.2(2)
C7 C8 C9 C12 13.2(3)
N3 C8 C9 C10 69.3(2)
C7 C8 C9 C10 -104.2(2)
N2 N3 C13 C14 -79.4(2)
C8 N3 C13 C14 99.0(2)
N3 C13 C14 C15 171.70(16)
C13 C14 C15 B1 -173.20(17)
C20 B1 C15 C14 -50.4(2)
C16 B1 C15 C14 -172.96(17)
N6 B1 C15 C14 69.2(2)
C20 B1 C16 C17 61.6(2)
C15 B1 C16 C17 -170.11(17)
N6 B1 C16 C17 -54.3(2)
C20 B1 C16 C23 -62.8(2)
C15 B1 C16 C23 65.4(2)
N6 B1 C16 C23 -178.74(16)
C23 C16 C17 C18 67.5(2)
B1 C16 C17 C18 -55.1(2)
C16 C17 C18 C19 42.3(3)
C17 C18 C19 C20 -39.7(3)
C18 C19 C20 C21 -71.7(2)
C18 C19 C20 B1 49.4(2)
C16 B1 C20 C21 65.08(19)
C15 B1 C20 C21 -61.5(2)
N6 B1 C20 C21 -179.20(15)
C16 B1 C20 C19 -58.3(2)
C15 B1 C20 C19 175.06(16)
N6 B1 C20 C19 57.4(2)
C19 C20 C21 C22 66.3(2)
B1 C20 C21 C22 -56.7(2)
C20 C21 C22 C23 43.8(3)
C21 C22 C23 C16 -41.2(3)
C17 C16 C23 C22 -71.4(2)
B1 C16 C23 C22 51.9(2)
N5 N4 C24 C25 -0.5(2)
Fe1 N4 C24 C25 178.14(12)
N5 N4 C24 C5 179.43(15)
Fe1 N4 C24 C5 -1.9(2)
N1 C5 C24 N4 2.9(2)
C4 C5 C24 N4 -175.25(17)
N1 C5 C24 C25 -177.21(18)
C4 C5 C24 C25 4.7(3)
N4 C24 C25 C26 0.2(2)
C5 C24 C25 C26 -179.72(19)
N4 N5 C26 C25 -0.5(2)
C31 N5 C26 C25 177.69(18)
N4 N5 C26 C27 176.56(17)
C31 N5 C26 C27 -5.2(3)
C24 C25 C26 N5 0.2(2)
C24 C25 C26 C27 -176.84(18)
N5 C26 C27 C29 -58.5(3)
C25 C26 C27 C29 117.9(2)
N5 C26 C27 C28 -175.61(19)
C25 C26 C27 C28 0.8(3)
N5 C26 C27 C30 65.7(3)
C25 C26 C27 C30 -117.8(2)
N4 N5 C31 C32 -76.1(2)
C26 N5 C31 C32 105.7(2)
N5 C31 C32 C33 -177.88(16)
C31 C32 C33 B2 -157.76(17)
C34 B2 C33 C32 -47.0(2)
C38 B2 C33 C32 -169.07(17)
N7 B2 C33 C32 71.1(2)
C33 B2 C34 C35 -60.8(2)
C38 B2 C34 C35 66.3(2)
N7 B2 C34 C35 -176.43(16)
C33 B2 C34 C41 174.08(18)
C38 B2 C34 C41 -58.8(2)
N7 B2 C34 C41 58.5(2)
C41 C34 C35 C36 65.8(2)
B2 C34 C35 C36 -57.5(2)
C34 C35 C36 C37 44.4(3)
C35 C36 C37 C38 -41.9(3)
C36 C37 C38 C39 -71.1(2)
C36 C37 C38 B2 52.6(2)
C34 B2 C38 C39 60.6(2)
C33 B2 C38 C39 -172.10(18)
N7 B2 C38 C39 -55.6(2)
C34 B2 C38 C37 -63.8(2)
C33 B2 C38 C37 63.5(2)
N7 B2 C38 C37 179.96(16)
C37 C38 C39 C40 67.9(3)
B2 C38 C39 C40 -54.1(3)
C38 C39 C40 C41 42.7(3)
C39 C40 C41 C34 -41.7(3)
C35 C34 C41 C40 -69.8(3)
B2 C34 C41 C40 51.7(3)
C45 O1 C42 C43 -33.9(3)
O1 C42 C43 C44 35.9(2)
C42 C43 C44 C45 -24.6(3)
C42 O1 C45 C44 17.9(3)
C43 C44 C45 O1 5.1(3)
C49 O2 C46 C47 -35(3)
O2 C46 C47 C48 52(2)
C46 C47 C48 C49 -50(2)
C46 O2 C49 C48 4(3)
C47 C48 C49 O2 29(3)
C49B O2B C46B C47B -2.9(8)
O2B C46B C47B C48B 24.0(8)
C46B C47B C48B C49B -36.6(8)
C46B O2B C49B C48B -20.4(8)
C47B C48B C49B O2B 36.7(7)
C49C O2C C46C C47C -9(2)
O2C C46C C47C C48C 38(2)
C46C C47C C48C C49C -50(2)
C46C O2C C49C C48C -21(2)
C47C C48C C49C O2C 43(2)
C53 O3 C50 C51 -13(2)
O3 C50 C51 C52 -17(2)
C50 C51 C52 C53 38(2)
C50 O3 C53 C52 35.7(19)
C51 C52 C53 O3 -52(2)
C53B O3B C50B C51B 7(2)
O3B C50B C51B C52B 1(2)
C50B C51B C52B C53B -9(2)
C50B O3B C53B C52B -12(2)
C51B C52B C53B O3B 12.8(19)
